data_1553287
loop_
_publ_author_name
'Cao, Ming-Ming'
'Zhang, Yu'
'Huang, Sheng-Dian'
'Di, Ying-Tong'
'Peng, Zong-Gen'
'Jiang, Jian-Dong'
'Yuan, Chun-Mao'
'Chen, Duo-Zhi'
'Li, Shun-Lin'
'He, Hong-Ping'
'Hao, Xiao-Jiang'

_publ_section_title
;
 Alkaloids with Different Carbon Units from Myrioneuron faberi.
;
_journal_issue 11
_journal_name_full 'Journal of natural products'
_journal_page_first 2609
_journal_page_last 2616
_journal_paper_doi 10.1021/acs.jnatprod.5b00543
_journal_volume 78
_journal_year 2015
_chemical_formula_moiety 'C15 H24 N2 O'
_chemical_formula_sum 'C15 H24 N2 O'
_chemical_formula_weight 248.36
_space_group_IT_number 2
_space_group_name_Hall '-P 1'
_space_group_name_H-M_alt 'P -1'
_symmetry_cell_setting triclinic
_symmetry_space_group_name_Hall '-P 1'
_symmetry_space_group_name_H-M 'P -1'
_atom_sites_solution_hydrogens geom
_atom_sites_solution_primary direct
_atom_sites_solution_secondary difmap
_audit_creation_method SHELXL-97
_cell_angle_alpha 95.0940(10)
_cell_angle_beta 112.7170(10)
_cell_angle_gamma 112.0040(10)
_cell_formula_units_Z 2
_cell_length_a 8.8466(2)
_cell_length_b 9.1188(2)
_cell_length_c 9.5971(2)
_cell_measurement_reflns_used 9123
_cell_measurement_temperature 100(2)
_cell_measurement_theta_max 69.40
_cell_measurement_theta_min 5.19
_cell_volume 636.97(3)
_computing_cell_refinement 'Bruker SAINT'
_computing_data_collection 'Bruker APEX2'
_computing_data_reduction 'Bruker SAINT'
_computing_molecular_graphics 'Bruker SHELXTL'
_computing_publication_material 'Bruker SHELXTL'
_computing_structure_refinement 'SHELXL-97 (Sheldrick, 2008)'
_computing_structure_solution 'SHELXS-97 (Sheldrick, 2008)'
_diffrn_ambient_temperature 100(2)
_diffrn_measured_fraction_theta_full 0.914
_diffrn_measured_fraction_theta_max 0.914
_diffrn_measurement_device_type 'Bruker APEX-II CCD'
_diffrn_measurement_method '\f and \w scans'
_diffrn_radiation_monochromator graphite
_diffrn_radiation_source 'fine-focus sealed tube'
_diffrn_radiation_type CuK\a
_diffrn_radiation_wavelength 1.54178
_diffrn_reflns_av_R_equivalents 0.0390
_diffrn_reflns_av_sigmaI/netI 0.0334
_diffrn_reflns_limit_h_max 10
_diffrn_reflns_limit_h_min -10
_diffrn_reflns_limit_k_max 11
_diffrn_reflns_limit_k_min -11
_diffrn_reflns_limit_l_max 11
_diffrn_reflns_limit_l_min -11
_diffrn_reflns_number 8830
_diffrn_reflns_theta_full 69.55
_diffrn_reflns_theta_max 69.55
_diffrn_reflns_theta_min 5.19
_exptl_absorpt_coefficient_mu 0.632
_exptl_absorpt_correction_T_max 0.8839
_exptl_absorpt_correction_T_min 0.8329
_exptl_absorpt_correction_type multi-scan
_exptl_absorpt_process_details sadabs
_exptl_crystal_colour colourless
_exptl_crystal_density_diffrn 1.295
_exptl_crystal_density_method 'not measured'
_exptl_crystal_description block
_exptl_crystal_F_000 272
_exptl_crystal_size_max 0.30
_exptl_crystal_size_mid 0.26
_exptl_crystal_size_min 0.20
_refine_diff_density_max 0.413
_refine_diff_density_min -0.330
_refine_diff_density_rms 0.073
_refine_ls_extinction_coef 0.072(5)
_refine_ls_extinction_expression Fc^*^=kFc[1+0.001xFc^2^\l^3^/sin(2\q)]^-1/4^
_refine_ls_extinction_method SHELXL
_refine_ls_goodness_of_fit_ref 1.054
_refine_ls_hydrogen_treatment constr
_refine_ls_matrix_type full
_refine_ls_number_parameters 164
_refine_ls_number_reflns 2193
_refine_ls_number_restraints 0
_refine_ls_restrained_S_all 1.054
_refine_ls_R_factor_all 0.0515
_refine_ls_R_factor_gt 0.0514
_refine_ls_shift/su_max 0.000
_refine_ls_shift/su_mean 0.000
_refine_ls_structure_factor_coef Fsqd
_refine_ls_weighting_details 'calc w=1/[\s^2^(Fo^2^)+(0.0905P)^2^+0.3087P] where P=(Fo^2^+2Fc^2^)/3'
_refine_ls_weighting_scheme calc
_refine_ls_wR_factor_gt 0.1481
_refine_ls_wR_factor_ref 0.1483
_reflns_number_gt 2178
_reflns_number_total 2193
_reflns_threshold_expression >2sigma(I)
_cod_data_source_file np5b00543_si_002.cif
_cod_data_source_block cu_hm2_0m
_cod_depositor_comments
;
The following automatic conversions were performed:

data item '_symmetry_cell_setting' value 'Triclinic' was changed to
'triclinic' in accordance with the
/home/saulius/struct/COD-crude-data/automatic-downloads/DataCite-retrospective/ACS/depositions/lib/dictionaries/cif_core.dic
dictionary named 'cif_core.dic' version 2.4.2 last updated on
2011-04-26.

Automatic conversion script
Id: cif_fix_values 6909 2019-04-08 15:41:33Z antanas 
;
_cod_original_cell_volume 636.97(2)
_cod_database_code 1553287

loop_
_symmetry_equiv_pos_as_xyz
'x, y, z'
'-x, -y, -z'

loop_
_atom_site_label
_atom_site_type_symbol
_atom_site_fract_x
_atom_site_fract_y
_atom_site_fract_z
_atom_site_U_iso_or_equiv
_atom_site_adp_type
_atom_site_occupancy
_atom_site_symmetry_multiplicity
_atom_site_calc_flag
_atom_site_refinement_flags
O2 O 0.86564(16) 0.59317(15) 0.32393(13) 0.0290(4) Uani 1 1 d .
N1 N 0.74076(16) 0.74585(15) 0.39219(14) 0.0153(3) Uani 1 1 d .
N12 N 0.41724(16) 0.58149(14) 0.24617(14) 0.0158(3) Uani 1 1 d .
C6 C 0.8628(2) 1.01393(18) 0.78554(17) 0.0184(4) Uani 1 1 d .
H6A H 0.9722 1.0569 0.8890 0.022 Uiso 1 1 calc R
H6B H 0.8461 1.1090 0.7529 0.022 Uiso 1 1 calc R
C5 C 0.89655(19) 0.92480(17) 0.66576(17) 0.0160(4) Uani 1 1 d .
H5 H 0.9928 1.0097 0.6475 0.019 Uiso 1 1 calc R
C10 C 0.72207(19) 0.84342(17) 0.50963(17) 0.0147(4) Uani 1 1 d .
H10 H 0.7000 0.9337 0.4673 0.018 Uiso 1 1 calc R
C13 C 0.58515(19) 0.68153(18) 0.23514(17) 0.0159(4) Uani 1 1 d .
H13 H 0.6053 0.6054 0.1706 0.019 Uiso 1 1 calc R
C14 C 0.57475(19) 0.81725(17) 0.15366(17) 0.0173(4) Uani 1 1 d .
H14A H 0.5631 0.8998 0.2177 0.021 Uiso 1 1 calc R
H14B H 0.6886 0.8733 0.1439 0.021 Uiso 1 1 calc R
C15 C 0.4101(2) 0.74355(18) -0.00963(17) 0.0180(4) Uani 1 1 d .
H15A H 0.3965 0.8332 -0.0563 0.022 Uiso 1 1 calc R
H15B H 0.4310 0.6742 -0.0785 0.022 Uiso 1 1 calc R
C16 C 0.23492(19) 0.63992(18) -0.00007(17) 0.0175(4) Uani 1 1 d .
H16A H 0.1328 0.5833 -0.1073 0.021 Uiso 1 1 calc R
H16B H 0.2034 0.7121 0.0551 0.021 Uiso 1 1 calc R
C17 C 0.26093(19) 0.51289(18) 0.08792(17) 0.0174(4) Uani 1 1 d .
H17A H 0.1479 0.4512 0.0971 0.021 Uiso 1 1 calc R
H17B H 0.2772 0.4336 0.0246 0.021 Uiso 1 1 calc R
C11 C 0.38663(19) 0.67033(17) 0.35986(17) 0.0164(4) Uani 1 1 d .
H11A H 0.2749 0.5959 0.3649 0.020 Uiso 1 1 calc R
H11B H 0.3677 0.7638 0.3250 0.020 Uiso 1 1 calc R
C9 C 0.55022(19) 0.73444(17) 0.52288(17) 0.0160(4) Uani 1 1 d .
H9 H 0.5654 0.6385 0.5576 0.019 Uiso 1 1 calc R
C2 C 0.86446(19) 0.68321(18) 0.42610(17) 0.0186(4) Uani 1 1 d .
C3 C 1.00919(19) 0.73282(19) 0.59511(17) 0.0194(4) Uani 1 1 d .
H3A H 1.1255 0.8186 0.6061 0.023 Uiso 1 1 calc R
H3B H 1.0296 0.6362 0.6181 0.023 Uiso 1 1 calc R
C4 C 0.96252(19) 0.79776(18) 0.71705(17) 0.0179(4) Uani 1 1 d .
H4A H 0.8657 0.7062 0.7268 0.021 Uiso 1 1 calc R
H4B H 1.0721 0.8485 0.8206 0.021 Uiso 1 1 calc R
C7 C 0.6953(2) 0.90320(19) 0.80258(17) 0.0196(4) Uani 1 1 d .
H7A H 0.6771 0.9681 0.8776 0.023 Uiso 1 1 calc R
H7B H 0.7161 0.8137 0.8451 0.023 Uiso 1 1 calc R
C8 C 0.5235(2) 0.82902(18) 0.64379(17) 0.0184(4) Uani 1 1 d .
H8A H 0.4180 0.7539 0.6566 0.022 Uiso 1 1 calc R
H8B H 0.4962 0.9180 0.6059 0.022 Uiso 1 1 calc R

loop_
_atom_site_aniso_label
_atom_site_aniso_U_11
_atom_site_aniso_U_22
_atom_site_aniso_U_33
_atom_site_aniso_U_23
_atom_site_aniso_U_13
_atom_site_aniso_U_12
O2 0.0315(7) 0.0388(7) 0.0184(6) -0.0027(5) 0.0074(5) 0.0238(5)
N1 0.0149(6) 0.0175(6) 0.0121(7) -0.0002(5) 0.0056(5) 0.0071(5)
N12 0.0156(6) 0.0159(6) 0.0121(7) -0.0010(5) 0.0057(5) 0.0048(5)
C6 0.0201(7) 0.0176(7) 0.0127(8) -0.0014(6) 0.0053(6) 0.0074(6)
C5 0.0151(7) 0.0158(7) 0.0133(8) 0.0009(6) 0.0056(6) 0.0048(5)
C10 0.0172(7) 0.0144(7) 0.0131(8) 0.0011(6) 0.0076(6) 0.0075(6)
C13 0.0153(7) 0.0179(7) 0.0129(8) 0.0001(6) 0.0064(6) 0.0068(6)
C14 0.0165(7) 0.0182(7) 0.0137(8) 0.0013(6) 0.0069(6) 0.0050(6)
C15 0.0195(7) 0.0198(7) 0.0138(8) 0.0027(6) 0.0074(6) 0.0084(6)
C16 0.0163(7) 0.0203(7) 0.0123(7) -0.0012(6) 0.0048(6) 0.0076(6)
C17 0.0157(7) 0.0173(7) 0.0136(8) -0.0009(6) 0.0051(6) 0.0045(6)
C11 0.0160(7) 0.0166(7) 0.0155(8) 0.0011(6) 0.0084(6) 0.0058(6)
C9 0.0166(7) 0.0156(7) 0.0150(8) 0.0016(6) 0.0078(6) 0.0063(6)
C2 0.0181(7) 0.0199(7) 0.0178(8) 0.0017(6) 0.0087(6) 0.0086(6)
C3 0.0173(7) 0.0218(7) 0.0169(8) 0.0015(6) 0.0055(6) 0.0099(6)
C4 0.0168(7) 0.0190(7) 0.0134(7) 0.0008(6) 0.0044(6) 0.0069(6)
C7 0.0222(8) 0.0222(8) 0.0139(8) 0.0007(6) 0.0086(6) 0.0102(6)
C8 0.0186(7) 0.0210(7) 0.0156(8) 0.0014(6) 0.0090(6) 0.0085(6)

loop_
_atom_type_symbol
_atom_type_description
_atom_type_scat_dispersion_real
_atom_type_scat_dispersion_imag
_atom_type_scat_source
C C 0.0181 0.0091 'International Tables Vol C Tables 4.2.6.8 and 6.1.1.4'
H H 0.0000 0.0000 'International Tables Vol C Tables 4.2.6.8 and 6.1.1.4'
N N 0.0311 0.0180 'International Tables Vol C Tables 4.2.6.8 and 6.1.1.4'
O O 0.0492 0.0322 'International Tables Vol C Tables 4.2.6.8 and 6.1.1.4'

loop_
_geom_angle_atom_site_label_1
_geom_angle_atom_site_label_2
_geom_angle_atom_site_label_3
_geom_angle
C2 N1 C13 118.93(11)
C2 N1 C10 124.89(12)
C13 N1 C10 114.38(11)
C11 N12 C17 112.83(11)
C11 N12 C13 113.26(10)
C17 N12 C13 109.12(10)
C7 C6 C5 112.99(11)
C7 C6 H6A 109.0
C5 C6 H6A 109.0
C7 C6 H6B 109.0
C5 C6 H6B 109.0
H6A C6 H6B 107.8
C4 C5 C10 109.54(11)
C4 C5 C6 114.77(12)
C10 C5 C6 109.48(11)
C4 C5 H5 107.6
C10 C5 H5 107.6
C6 C5 H5 107.6
N1 C10 C5 112.38(11)
N1 C10 C9 108.46(11)
C5 C10 C9 114.39(11)
N1 C10 H10 107.1
C5 C10 H10 107.1
C9 C10 H10 107.1
N1 C13 N12 108.87(11)
N1 C13 C14 112.31(11)
N12 C13 C14 114.49(11)
N1 C13 H13 106.9
N12 C13 H13 106.9
C14 C13 H13 106.9
C15 C14 C13 110.17(11)
C15 C14 H14A 109.6
C13 C14 H14A 109.6
C15 C14 H14B 109.6
C13 C14 H14B 109.6
H14A C14 H14B 108.1
C16 C15 C14 110.80(11)
C16 C15 H15A 109.5
C14 C15 H15A 109.5
C16 C15 H15B 109.5
C14 C15 H15B 109.5
H15A C15 H15B 108.1
C15 C16 C17 110.13(11)
C15 C16 H16A 109.6
C17 C16 H16A 109.6
C15 C16 H16B 109.6
C17 C16 H16B 109.6
H16A C16 H16B 108.1
N12 C17 C16 114.86(11)
N12 C17 H17A 108.6
C16 C17 H17A 108.6
N12 C17 H17B 108.6
C16 C17 H17B 108.6
H17A C17 H17B 107.5
N12 C11 C9 110.69(11)
N12 C11 H11A 109.5
C9 C11 H11A 109.5
N12 C11 H11B 109.5
C9 C11 H11B 109.5
H11A C11 H11B 108.1
C8 C9 C11 112.03(11)
C8 C9 C10 110.96(11)
C11 C9 C10 108.16(11)
C8 C9 H9 108.5
C11 C9 H9 108.5
C10 C9 H9 108.5
O2 C2 N1 122.04(13)
O2 C2 C3 119.58(13)
N1 C2 C3 118.33(12)
C2 C3 C4 114.80(11)
C2 C3 H3A 108.6
C4 C3 H3A 108.6
C2 C3 H3B 108.6
C4 C3 H3B 108.6
H3A C3 H3B 107.5
C5 C4 C3 108.89(12)
C5 C4 H4A 109.9
C3 C4 H4A 109.9
C5 C4 H4B 109.9
C3 C4 H4B 109.9
H4A C4 H4B 108.3
C6 C7 C8 110.82(11)
C6 C7 H7A 109.5
C8 C7 H7A 109.5
C6 C7 H7B 109.5
C8 C7 H7B 109.5
H7A C7 H7B 108.1
C9 C8 C7 110.85(11)
C9 C8 H8A 109.5
C7 C8 H8A 109.5
C9 C8 H8B 109.5
C7 C8 H8B 109.5
H8A C8 H8B 108.1

loop_
_geom_bond_atom_site_label_1
_geom_bond_atom_site_label_2
_geom_bond_distance
O2 C2 1.2276(19)
N1 C2 1.3624(19)
N1 C13 1.4650(17)
N1 C10 1.4715(17)
N12 C11 1.4683(17)
N12 C17 1.4735(17)
N12 C13 1.4742(18)
C6 C7 1.529(2)
C6 C5 1.5335(19)
C6 H6A 0.9900
C6 H6B 0.9900
C5 C4 1.520(2)
C5 C10 1.5285(18)
C5 H5 1.0000
C10 C9 1.5345(19)
C10 H10 1.0000
C13 C14 1.5341(19)
C13 H13 1.0000
C14 C15 1.5316(19)
C14 H14A 0.9900
C14 H14B 0.9900
C15 C16 1.5266(19)
C15 H15A 0.9900
C15 H15B 0.9900
C16 C17 1.527(2)
C16 H16A 0.9900
C16 H16B 0.9900
C17 H17A 0.9900
C17 H17B 0.9900
C11 C9 1.5293(19)
C11 H11A 0.9900
C11 H11B 0.9900
C9 C8 1.5273(19)
C9 H9 1.0000
C2 C3 1.519(2)
C3 C4 1.5245(19)
C3 H3A 0.9900
C3 H3B 0.9900
C4 H4A 0.9900
C4 H4B 0.9900
C7 C8 1.5322(19)
C7 H7A 0.9900
C7 H7B 0.9900
C8 H8A 0.9900
C8 H8B 0.9900

loop_
_geom_torsion_atom_site_label_1
_geom_torsion_atom_site_label_2
_geom_torsion_atom_site_label_3
_geom_torsion_atom_site_label_4
_geom_torsion
C7 C6 C5 C4 -70.48(15)
C7 C6 C5 C10 53.15(15)
C2 N1 C10 C5 22.44(18)
C13 N1 C10 C5 -173.10(10)
C2 N1 C10 C9 -105.02(15)
C13 N1 C10 C9 59.44(14)
C4 C5 C10 N1 -49.38(15)
C6 C5 C10 N1 -176.04(10)
C4 C5 C10 C9 74.86(14)
C6 C5 C10 C9 -51.79(15)
C2 N1 C13 N12 108.44(13)
C10 N1 C13 N12 -57.02(14)
C2 N1 C13 C14 -123.70(13)
C10 N1 C13 C14 70.85(14)
C11 N12 C13 N1 54.88(14)
C17 N12 C13 N1 -178.53(10)
C11 N12 C13 C14 -71.74(15)
C17 N12 C13 C14 54.85(15)
N1 C13 C14 C15 -179.98(10)
N12 C13 C14 C15 -55.16(15)
C13 C14 C15 C16 52.89(15)
C14 C15 C16 C17 -52.95(15)
C11 N12 C17 C16 71.67(14)
C13 N12 C17 C16 -55.16(15)
C15 C16 C17 N12 55.52(15)
C17 N12 C11 C9 178.31(10)
C13 N12 C11 C9 -57.10(15)
N12 C11 C9 C8 179.45(10)
N12 C11 C9 C10 56.85(14)
N1 C10 C9 C8 179.86(10)
C5 C10 C9 C8 53.55(15)
N1 C10 C9 C11 -56.89(14)
C5 C10 C9 C11 176.80(10)
C13 N1 C2 O2 11.1(2)
C10 N1 C2 O2 174.90(13)
C13 N1 C2 C3 -171.36(11)
C10 N1 C2 C3 -7.6(2)
O2 C2 C3 C4 -161.86(14)
N1 C2 C3 C4 20.52(18)
C10 C5 C4 C3 62.30(14)
C6 C5 C4 C3 -174.10(11)
C2 C3 C4 C5 -47.87(16)
C5 C6 C7 C8 -56.73(15)
C11 C9 C8 C7 -175.54(11)
C10 C9 C8 C7 -54.54(15)
C6 C7 C8 C9 56.55(15)
